data_9000420
loop_
_publ_author_name
'Lindbloom, J. T.'
'Gibbs, G. V.'
'Ribbe, P. H.'

_publ_section_title
;The crystal structure of hurlbutite: A comparison with danburite and
 anorthite
;
_journal_name_full 'American Mineralogist'
_journal_page_first 1267
_journal_page_last 1271
_journal_volume 59
_journal_year 1974
_chemical_formula_sum 'Be2 Ca O8 P2'
_chemical_name_mineral Hurlbutite
_space_group_IT_number 14
_symmetry_space_group_name_Hall '-P 2yab'
_symmetry_space_group_name_H-M 'P 1 21/a 1'
_cell_angle_alpha 90
_cell_angle_beta 90.5
_cell_angle_gamma 90
_cell_length_a 8.299
_cell_length_b 8.782
_cell_length_c 7.798
_cell_formula_units_Z 4
_cell_volume 568.311
_database_code_amcsd 0000431
_exptl_crystal_density_diffrn 2.899
_cod_original_formula_sum 'Ca P2 Be2 O8'
_cod_database_code 9000420

loop_
_space_group_symop_operation_xyz
x,y,z
1/2+x,1/2-y,z
1/2-x,1/2+y,-z
-x,-y,-z

loop_
_atom_site_label
_atom_site_fract_x
_atom_site_fract_y
_atom_site_fract_z
_atom_site_U_iso_or_equiv
Ca 0.38690 0.08630 0.24400 0.00836
P1m 0.26260 0.41770 0.43950 0.00912
Be1o 0.26800 0.42150 0.07070 0.00950
P2o 0.05880 0.19760 -0.06060 0.00481
Be2m 0.05660 0.19490 0.56980 0.00912
O1o 0.19280 0.08880 0.00280 0.00760
O1m 0.18810 0.07370 0.49650 0.00747
O2o 0.12240 0.36340 -0.05500 0.00684
O2m 0.12960 0.36890 0.56300 0.00988
O3o 0.42150 0.30960 0.06750 0.00912
O3m 0.40340 0.30650 0.43710 0.00773
O4 0.49990 0.65530 0.23880 0.00925
O5 0.18540 0.41990 0.25910 0.00975

loop_
_cod_related_entry_id
_cod_related_entry_database
_cod_related_entry_code
1 AMCSD 0000431
